data_7006764
loop_
_publ_author_name
'Aaker\"oy, Christer B'
'Schultheiss, Nate'
'Desper, John'

_publ_section_title
;
 Directed supramolecular assembly of Cu(II)-based "paddlewheels" into
 infinite 1-D chains using structurally bifunctional ligands.
;
_journal_issue 13
_journal_name_full 'Dalton transactions (Cambridge, England : 2003)'
_journal_page_first 1627
_journal_page_last 1635
_journal_paper_doi 10.1039/b513765a
_journal_year 2006
_chemical_formula_moiety
;
(C12 H9 N3) Cu2 (C7 H4 O2 F)4
;
_chemical_formula_sum 'C40 H25 Cu2 F4 N3 O8'
_chemical_formula_weight 878.71
_chemical_name_common '1-(2-NH2-5-pyridyl)-2-(3-pyridyl)-ethyne, (2FPhCOO)4Cu2'
_chemical_name_systematic
;
1-(2-NH2-5-pyridyl)-2-(3-pyridyl)-ethyne, (2FPhCOO)4Cu2
;
_space_group_IT_number 14
_symmetry_cell_setting monoclinic
_symmetry_space_group_name_Hall '-P 2ybc'
_symmetry_space_group_name_H-M 'P 1 21/c 1'
_atom_sites_solution_hydrogens geom
_atom_sites_solution_primary direct
_atom_sites_solution_secondary difmap
_audit_creation_method SHELXL-97
_cell_angle_alpha 90.00
_cell_angle_beta 104.714(7)
_cell_angle_gamma 90.00
_cell_formula_units_Z 2
_cell_length_a 9.3471(9)
_cell_length_b 15.5850(15)
_cell_length_c 12.9025(11)
_cell_measurement_reflns_used 2305
_cell_measurement_temperature 173(2)
_cell_measurement_theta_max 26.25
_cell_measurement_theta_min 2.25
_cell_volume 1817.9(3)
_computing_cell_refinement 'Bruker XSCANS'
_computing_data_collection 'Bruker XSCANS'
_computing_data_reduction 'Bruker SHELXTL'
_computing_molecular_graphics 'Bruker SHELXTL'
_computing_publication_material 'Bruker SHELXTL'
_computing_structure_refinement 'SHELXL-97 (Sheldrick, 1997)'
_computing_structure_solution 'SHELXS-97 (Sheldrick, 1990)'
_diffrn_ambient_temperature 173(2)
_diffrn_measured_fraction_theta_full 0.924
_diffrn_measured_fraction_theta_max 0.924
_diffrn_measurement_device_type 'Bruker P4'
_diffrn_measurement_method '\w scans'
_diffrn_radiation_monochromator graphite
_diffrn_radiation_source 'fine-focus sealed tube'
_diffrn_radiation_type MoK\a
_diffrn_radiation_wavelength 0.71073
_diffrn_reflns_av_R_equivalents 0.1368
_diffrn_reflns_av_sigmaI/netI 0.1396
_diffrn_reflns_limit_h_max 12
_diffrn_reflns_limit_h_min -12
_diffrn_reflns_limit_k_max 18
_diffrn_reflns_limit_k_min -19
_diffrn_reflns_limit_l_max 16
_diffrn_reflns_limit_l_min -14
_diffrn_reflns_number 12614
_diffrn_reflns_theta_full 28.30
_diffrn_reflns_theta_max 28.30
_diffrn_reflns_theta_min 2.09
_exptl_absorpt_coefficient_mu 1.250
_exptl_absorpt_correction_type none
_exptl_crystal_colour green
_exptl_crystal_density_diffrn 1.605
_exptl_crystal_density_method 'not measured'
_exptl_crystal_description plate
_exptl_crystal_F_000 888
_exptl_crystal_size_max 0.15
_exptl_crystal_size_mid 0.15
_exptl_crystal_size_min 0.05
_refine_diff_density_max 0.703
_refine_diff_density_min -0.653
_refine_diff_density_rms 0.121
_refine_ls_extinction_coef 0.0081(10)
_refine_ls_extinction_expression Fc^*^=kFc[1+0.001xFc^2^\l^3^/sin(2\q)]^-1/4^
_refine_ls_extinction_method SHELXL
_refine_ls_goodness_of_fit_ref 0.894
_refine_ls_hydrogen_treatment mixed
_refine_ls_matrix_type full
_refine_ls_number_parameters 271
_refine_ls_number_reflns 4188
_refine_ls_number_restraints 0
_refine_ls_restrained_S_all 0.894
_refine_ls_R_factor_all 0.1077
_refine_ls_R_factor_gt 0.0598
_refine_ls_shift/su_max 0.000
_refine_ls_shift/su_mean 0.000
_refine_ls_structure_factor_coef Fsqd
_refine_ls_weighting_details 'calc w=1/[\s^2^(Fo^2^)+(0.0650P)^2^+0.0000P] where P=(Fo^2^+2Fc^2^)/3'
_refine_ls_weighting_scheme calc
_refine_ls_wR_factor_gt 0.1275
_refine_ls_wR_factor_ref 0.1457
_reflns_number_gt 2321
_reflns_number_total 4188
_reflns_threshold_expression >2sigma(I)
_cod_data_source_file b513765a.txt
_cod_data_source_block 12
_cod_depositor_comments
;
The following automatic conversions were performed:
'_symmetry_cell_setting' value 'Monoclinic' changed to 'monoclinic'
according to '/home/saulius/struct/CIF-dictionaries/cif_core.dic'
dictionary named 'cif_core.dic' version 2.4.1 from 2010-06-29.

Automatic conversion script
Id: cif_fix_enum 1527 2010-12-29 10:47:43Z saulius 
;
_cod_original_sg_symbol_H-M P2(1)/c
_cod_database_code 7006764

loop_
_symmetry_equiv_pos_as_xyz
'x, y, z'
'-x, y+1/2, -z+1/2'
'-x, -y, -z'
'x, -y-1/2, z-1/2'

loop_
_atom_site_label
_atom_site_type_symbol
_atom_site_fract_x
_atom_site_fract_y
_atom_site_fract_z
_atom_site_U_iso_or_equiv
_atom_site_adp_type
_atom_site_occupancy
_atom_site_symmetry_multiplicity
_atom_site_calc_flag
_atom_site_refinement_flags
_atom_site_disorder_assembly
_atom_site_disorder_group
Cu1 Cu 0.63109(5) 0.47848(4) 0.56134(4) 0.02735(19) Uani 1 1 d . . .
N11 N 0.8450(3) 0.4505(2) 0.6676(3) 0.0302(8) Uani 1 1 d . . .
C12A C 0.9683(5) 0.4448(3) 0.6343(3) 0.0351(10) Uani 0.50 1 d P A 1
N12 N 0.9662(8) 0.4180(6) 0.5365(6) 0.045(2) Uani 0.50 1 d P A 1
H12A H 0.8819 0.4034 0.4918 0.054 Uiso 0.50 1 calc PR A 1
H12B H 1.0491 0.4147 0.5162 0.054 Uiso 0.50 1 calc PR A 1
C12B C 0.9683(5) 0.4448(3) 0.6343(3) 0.0351(10) Uani 0.50 1 d P A 2
H12 H 0.9610 0.4312 0.5613 0.042 Uiso 0.50 1 calc PR A 2
C13 C 1.1059(5) 0.4579(3) 0.7021(4) 0.0450(13) Uani 1 1 d . . .
H13 H 1.1916 0.4566 0.6754 0.054 Uiso 1 1 calc R A 1
C14 C 1.1181(5) 0.4728(3) 0.8081(4) 0.0466(12) Uani 1 1 d . A .
H14 H 1.2124 0.4819 0.8560 0.056 Uiso 1 1 calc R . .
C15 C 0.9932(5) 0.4746(3) 0.8446(3) 0.0354(10) Uani 1 1 d . . .
C16 C 0.8591(4) 0.4644(3) 0.7715(3) 0.0339(11) Uani 1 1 d . A .
H16 H 0.7719 0.4674 0.7964 0.041 Uiso 1 1 calc R . .
C21 C 0.9987(5) 0.4915(3) 0.9550(4) 0.0455(12) Uani 1 1 d . . .
C31 C 0.3196(5) 0.3064(3) 0.6238(4) 0.0353(11) Uani 1 1 d . . .
C32A C 0.3744(6) 0.2938(3) 0.7343(4) 0.0467(13) Uani 0.571(5) 1 d P B 1
F32 F 0.4786(6) 0.3371(4) 0.7890(4) 0.0633(12) Uani 0.571(5) 1 d P B 1
C32B C 0.3744(6) 0.2938(3) 0.7343(4) 0.0467(13) Uani 0.429(5) 1 d P B 2
H32 H 0.4605 0.3238 0.7716 0.056 Uiso 0.429(5) 1 calc PR B 2
C33 C 0.3065(7) 0.2392(4) 0.7893(5) 0.0685(18) Uani 1 1 d . . .
H33 H 0.3442 0.2328 0.8645 0.082 Uiso 1 1 calc R B 1
C34 C 0.1872(8) 0.1947(4) 0.7382(6) 0.077(2) Uani 1 1 d . B .
H34 H 0.1417 0.1565 0.7776 0.092 Uiso 1 1 calc R . .
C35 C 0.1293(6) 0.2031(4) 0.6299(6) 0.0683(18) Uani 1 1 d . . .
H35 H 0.0455 0.1704 0.5940 0.082 Uiso 1 1 calc R B 1
C36A C 0.1955(6) 0.2604(3) 0.5735(5) 0.0532(14) Uani 0.571(5) 1 d P B 1
H36 H 0.1542 0.2679 0.4988 0.064 Uiso 0.571(5) 1 calc PR B 1
C36B C 0.1955(6) 0.2604(3) 0.5735(5) 0.0532(14) Uani 0.429(5) 1 d P B 2
F36 F 0.1377(8) 0.2638(5) 0.4785(5) 0.0633(12) Uani 0.429(5) 1 d P B 2
C37 C 0.3860(5) 0.3721(3) 0.5681(3) 0.0307(10) Uani 1 1 d . A .
O37 O 0.5235(3) 0.3813(2) 0.5987(2) 0.0393(8) Uani 1 1 d . . .
O38 O 0.3009(3) 0.4162(2) 0.4969(2) 0.0375(8) Uani 1 1 d . . .
C41 C 0.5984(5) 0.3819(3) 0.2503(3) 0.0359(11) Uani 1 1 d . . .
C42A C 0.7120(6) 0.3241(3) 0.2581(5) 0.0506(13) Uani 0.772(5) 1 d P C 1
F42 F 0.7905(4) 0.2957(3) 0.3488(3) 0.0665(12) Uani 0.772(5) 1 d P C 1
C42B C 0.7120(6) 0.3241(3) 0.2581(5) 0.0506(13) Uani 0.228(5) 1 d P C 2
H42 H 0.7701 0.3079 0.3270 0.061 Uiso 0.228(5) 1 calc PR C 2
C43 C 0.7436(6) 0.2890(4) 0.1674(5) 0.0624(16) Uani 1 1 d . . .
H43 H 0.8210 0.2482 0.1741 0.075 Uiso 1 1 calc R C 1
C44 C 0.6623(7) 0.3138(4) 0.0689(5) 0.071(2) Uani 1 1 d . C .
H44 H 0.6833 0.2902 0.0065 0.085 Uiso 1 1 calc R . .
C45 C 0.5512(7) 0.3721(4) 0.0585(4) 0.0698(19) Uani 1 1 d . . .
H45 H 0.4969 0.3898 -0.0108 0.084 Uiso 1 1 calc R C 1
C46A C 0.5174(6) 0.4053(4) 0.1473(4) 0.0500(14) Uani 0.772(5) 1 d P C 1
H46 H 0.4379 0.4448 0.1391 0.060 Uiso 0.772(5) 1 calc PR C 1
C46B C 0.5174(6) 0.4053(4) 0.1473(4) 0.0500(14) Uani 0.228(5) 1 d P C 2
F46 F 0.4233(16) 0.4583(10) 0.1261(11) 0.0665(12) Uani 0.228(5) 1 d P C 2
C47 C 0.5625(5) 0.4210(3) 0.3464(3) 0.0324(10) Uani 1 1 d . A .
O47 O 0.6585(3) 0.4183(2) 0.4341(2) 0.0391(8) Uani 1 1 d . . .
O48 O 0.4381(3) 0.4554(2) 0.3319(2) 0.0401(8) Uani 1 1 d . . .

loop_
_atom_site_aniso_label
_atom_site_aniso_U_11
_atom_site_aniso_U_22
_atom_site_aniso_U_33
_atom_site_aniso_U_23
_atom_site_aniso_U_13
_atom_site_aniso_U_12
Cu1 0.0283(3) 0.0391(3) 0.0148(3) -0.0019(2) 0.00563(18) -0.0003(2)
N11 0.0285(17) 0.041(2) 0.0212(19) 0.0005(16) 0.0061(15) 0.0010(14)
C12A 0.037(2) 0.042(3) 0.028(2) 0.000(2) 0.013(2) -0.0002(19)
N12 0.037(4) 0.074(6) 0.024(4) -0.001(4) 0.007(3) 0.001(4)
C12B 0.037(2) 0.042(3) 0.028(2) 0.000(2) 0.013(2) -0.0002(19)
C13 0.028(2) 0.057(4) 0.052(3) -0.009(3) 0.014(2) 0.004(2)
C14 0.027(2) 0.056(3) 0.048(3) -0.005(3) -0.006(2) 0.001(2)
C15 0.042(2) 0.040(3) 0.020(2) -0.001(2) -0.0002(18) 0.005(2)
C16 0.027(2) 0.055(3) 0.019(2) -0.001(2) 0.0036(17) 0.0003(19)
C21 0.045(2) 0.058(3) 0.026(2) 0.003(2) -0.005(2) 0.003(2)
C31 0.045(2) 0.030(3) 0.037(3) -0.003(2) 0.021(2) 0.0018(19)
C32A 0.069(3) 0.042(3) 0.040(3) 0.010(3) 0.032(3) 0.011(3)
F32 0.073(3) 0.085(3) 0.031(2) -0.001(2) 0.014(2) -0.018(3)
C32B 0.069(3) 0.042(3) 0.040(3) 0.010(3) 0.032(3) 0.011(3)
C33 0.094(5) 0.060(4) 0.068(4) 0.023(3) 0.052(4) 0.016(4)
C34 0.103(5) 0.051(4) 0.103(6) 0.021(4) 0.076(5) 0.012(4)
C35 0.067(4) 0.042(4) 0.108(6) -0.015(4) 0.046(4) -0.015(3)
C36A 0.060(3) 0.042(3) 0.066(4) -0.013(3) 0.033(3) -0.006(3)
C36B 0.060(3) 0.042(3) 0.066(4) -0.013(3) 0.033(3) -0.006(3)
F36 0.073(3) 0.085(3) 0.031(2) -0.001(2) 0.014(2) -0.018(3)
C37 0.040(2) 0.033(3) 0.022(2) -0.006(2) 0.0132(19) 0.0021(19)
O37 0.0360(16) 0.041(2) 0.041(2) 0.0089(16) 0.0108(14) 0.0016(14)
O38 0.0384(16) 0.049(2) 0.0260(17) 0.0046(15) 0.0089(14) -0.0059(14)
C41 0.043(2) 0.043(3) 0.027(2) -0.010(2) 0.018(2) -0.009(2)
C42A 0.065(3) 0.047(3) 0.048(3) -0.009(3) 0.029(3) -0.004(3)
F42 0.077(3) 0.080(3) 0.048(3) -0.002(2) 0.025(2) 0.027(2)
C42B 0.065(3) 0.047(3) 0.048(3) -0.009(3) 0.029(3) -0.004(3)
C43 0.069(4) 0.063(4) 0.071(4) -0.023(3) 0.048(3) -0.009(3)
C44 0.092(5) 0.085(5) 0.052(4) -0.038(4) 0.048(4) -0.031(4)
C45 0.086(4) 0.100(5) 0.029(3) -0.024(3) 0.026(3) -0.025(4)
C46A 0.062(3) 0.064(4) 0.029(3) -0.017(3) 0.020(2) -0.020(3)
C46B 0.062(3) 0.064(4) 0.029(3) -0.017(3) 0.020(2) -0.020(3)
F46 0.077(3) 0.080(3) 0.048(3) -0.002(2) 0.025(2) 0.027(2)
C47 0.041(2) 0.033(3) 0.026(2) -0.004(2) 0.015(2) -0.0080(19)
O47 0.0372(16) 0.058(2) 0.0239(17) -0.0109(15) 0.0102(14) 0.0036(14)
O48 0.0400(17) 0.056(2) 0.0235(17) -0.0084(15) 0.0075(13) 0.0078(14)

loop_
_atom_type_symbol
_atom_type_description
_atom_type_scat_dispersion_real
_atom_type_scat_dispersion_imag
_atom_type_scat_source
C C 0.0033 0.0016 'International Tables Vol C Tables 4.2.6.8 and 6.1.1.4'
H H 0.0000 0.0000 'International Tables Vol C Tables 4.2.6.8 and 6.1.1.4'
N N 0.0061 0.0033 'International Tables Vol C Tables 4.2.6.8 and 6.1.1.4'
O O 0.0106 0.0060 'International Tables Vol C Tables 4.2.6.8 and 6.1.1.4'
F F 0.0171 0.0103 'International Tables Vol C Tables 4.2.6.8 and 6.1.1.4'
Cu Cu 0.3201 1.2651 'International Tables Vol C Tables 4.2.6.8 and 6.1.1.4'

loop_
_geom_angle_atom_site_label_1
_geom_angle_atom_site_label_2
_geom_angle_atom_site_label_3
_geom_angle
_geom_angle_site_symmetry_1
_geom_angle_site_symmetry_3
_geom_angle_publ_flag
O37 Cu1 O48 87.21(13) . 3_666 ?
O37 Cu1 O47 91.16(13) . . ?
O48 Cu1 O47 167.63(12) 3_666 . ?
O37 Cu1 O38 167.79(12) . 3_666 ?
O48 Cu1 O38 91.51(13) 3_666 3_666 ?
O47 Cu1 O38 87.50(13) . 3_666 ?
O37 Cu1 N11 98.00(13) . . ?
O48 Cu1 N11 94.45(12) 3_666 . ?
O47 Cu1 N11 97.92(12) . . ?
O38 Cu1 N11 94.21(13) 3_666 . ?
O37 Cu1 Cu1 83.51(9) . 3_666 ?
O48 Cu1 Cu1 82.31(9) 3_666 3_666 ?
O47 Cu1 Cu1 85.33(9) . 3_666 ?
O38 Cu1 Cu1 84.28(9) 3_666 3_666 ?
N11 Cu1 Cu1 176.37(10) . 3_666 ?
C12A N11 C16 117.6(4) . . ?
C12A N11 Cu1 123.1(3) . . ?
C16 N11 Cu1 116.4(3) . . ?
N12 C12A N11 121.6(5) . . ?
N12 C12A C13 116.0(5) . . ?
N11 C12A C13 122.1(4) . . ?
C12A N12 H12A 120.0 . . ?
C12A N12 H12B 120.0 . . ?
H12A N12 H12B 120.0 . . ?
C14 C13 C12A 119.4(4) . . ?
C14 C13 H13 120.3 . . ?
C12A C13 H13 120.3 . . ?
C13 C14 C15 119.2(4) . . ?
C13 C14 H14 120.4 . . ?
C15 C14 H14 120.4 . . ?
C14 C15 C16 118.2(4) . . ?
C14 C15 C21 121.8(4) . . ?
C16 C15 C21 119.9(4) . . ?
N11 C16 C15 123.3(4) . . ?
N11 C16 H16 118.3 . . ?
C15 C16 H16 118.3 . . ?
C21 C21 C15 177.6(8) 3_767 . ?
C36A C31 C32A 116.9(5) . . ?
C36A C31 C37 122.7(4) . . ?
C32A C31 C37 120.1(4) . . ?
F32 C32A C33 116.3(6) . . ?
F32 C32A C31 122.1(5) . . ?
C33 C32A C31 121.2(6) . . ?
C34 C33 C32A 120.5(6) . . ?
C34 C33 H33 119.8 . . ?
C32A C33 H33 119.8 . . ?
C33 C34 C35 121.2(6) . . ?
C33 C34 H34 119.4 . . ?
C35 C34 H34 119.4 . . ?
C34 C35 C36A 118.8(6) . . ?
C34 C35 H35 120.6 . . ?
C36A C35 H35 120.6 . . ?
C31 C36A C35 121.4(6) . . ?
C31 C36A H36 119.3 . . ?
C35 C36A H36 119.3 . . ?
O37 C37 O38 125.1(4) . . ?
O37 C37 C31 116.8(4) . . ?
O38 C37 C31 118.0(4) . . ?
C37 O37 Cu1 124.4(3) . . ?
C37 O38 Cu1 121.8(3) . 3_666 ?
C42A C41 C46A 117.4(4) . . ?
C42A C41 C47 122.5(4) . . ?
C46A C41 C47 120.0(4) . . ?
F42 C42A C41 122.7(5) . . ?
F42 C42A C43 115.8(5) . . ?
C41 C42A C43 121.4(6) . . ?
C44 C43 C42A 119.1(6) . . ?
C44 C43 H43 120.5 . . ?
C42A C43 H43 120.5 . . ?
C45 C44 C43 120.9(5) . . ?
C45 C44 H44 119.6 . . ?
C43 C44 H44 119.6 . . ?
C44 C45 C46A 120.2(6) . . ?
C44 C45 H45 119.9 . . ?
C46A C45 H45 119.9 . . ?
C45 C46A C41 120.9(6) . . ?
C45 C46A H46 119.5 . . ?
C41 C46A H46 119.5 . . ?
O48 C47 O47 125.1(4) . . ?
O48 C47 C41 116.6(4) . . ?
O47 C47 C41 118.4(4) . . ?
C47 O47 Cu1 121.5(3) . . ?
C47 O48 Cu1 125.5(3) . 3_666 ?

loop_
_geom_bond_atom_site_label_1
_geom_bond_atom_site_label_2
_geom_bond_distance
_geom_bond_site_symmetry_2
_geom_bond_publ_flag
Cu1 O37 1.945(3) . ?
Cu1 O48 1.957(3) 3_666 ?
Cu1 O47 1.963(3) . ?
Cu1 O38 1.977(3) 3_666 ?
Cu1 N11 2.162(3) . ?
Cu1 Cu1 2.6439(10) 3_666 ?
N11 C12A 1.331(5) . ?
N11 C16 1.332(5) . ?
C12A N12 1.325(8) . ?
C12A C13 1.375(6) . ?
N12 H12A 0.8800 . ?
N12 H12B 0.8800 . ?
C13 C14 1.363(6) . ?
C13 H13 0.9500 . ?
C14 C15 1.365(6) . ?
C14 H14 0.9500 . ?
C15 C16 1.373(6) . ?
C15 C21 1.437(6) . ?
C16 H16 0.9500 . ?
C21 C21 1.185(9) 3_767 ?
C31 C36A 1.377(7) . ?
C31 C32A 1.401(7) . ?
C31 C37 1.475(6) . ?
C32A F32 1.247(7) . ?
C32A C33 1.364(7) . ?
C33 C34 1.336(9) . ?
C33 H33 0.9500 . ?
C34 C35 1.370(9) . ?
C34 H34 0.9500 . ?
C35 C36A 1.392(7) . ?
C35 H35 0.9500 . ?
C36A H36 0.9500 . ?
C37 O37 1.253(5) . ?
C37 O38 1.256(5) . ?
O38 Cu1 1.976(3) 3_666 ?
C41 C42A 1.376(7) . ?
C41 C46A 1.401(7) . ?
C41 C47 1.494(5) . ?
C42A F42 1.291(6) . ?
C42A C43 1.390(7) . ?
C43 C44 1.361(8) . ?
C43 H43 0.9500 . ?
C44 C45 1.361(9) . ?
C44 H44 0.9500 . ?
C45 C46A 1.364(6) . ?
C45 H45 0.9500 . ?
C46A H46 0.9500 . ?
C47 O48 1.251(5) . ?
C47 O47 1.254(5) . ?
O48 Cu1 1.957(3) 3_666 ?

loop_
_geom_hbond_atom_site_label_D
_geom_hbond_atom_site_label_H
_geom_hbond_atom_site_label_A
_geom_hbond_distance_DH
_geom_hbond_distance_HA
_geom_hbond_distance_DA
_geom_hbond_angle_DHA
_geom_hbond_site_symmetry_A
N12 H12B O38 0.88 2.43 3.295(8) 168.3 1_655

loop_
_geom_torsion_atom_site_label_1
_geom_torsion_atom_site_label_2
_geom_torsion_atom_site_label_3
_geom_torsion_atom_site_label_4
_geom_torsion
_geom_torsion_site_symmetry_1
_geom_torsion_site_symmetry_2
_geom_torsion_site_symmetry_3
_geom_torsion_site_symmetry_4
_geom_torsion_publ_flag
O37 Cu1 N11 C12A 126.7(4) . . . . ?
O48 Cu1 N11 C12A -145.5(4) 3_666 . . . ?
O47 Cu1 N11 C12A 34.4(4) . . . . ?
O38 Cu1 N11 C12A -53.6(4) 3_666 . . . ?
Cu1 Cu1 N11 C12A -119.0(14) 3_666 . . . ?
O37 Cu1 N11 C16 -73.0(3) . . . . ?
O48 Cu1 N11 C16 14.8(3) 3_666 . . . ?
O47 Cu1 N11 C16 -165.3(3) . . . . ?
O38 Cu1 N11 C16 106.7(3) 3_666 . . . ?
Cu1 Cu1 N11 C16 41.4(17) 3_666 . . . ?
C16 N11 C12A N12 169.3(6) . . . . ?
Cu1 N11 C12A N12 -30.6(7) . . . . ?
C16 N11 C12A C13 -4.1(7) . . . . ?
Cu1 N11 C12A C13 156.0(4) . . . . ?
N12 C12A C13 C14 -170.1(6) . . . . ?
N11 C12A C13 C14 3.5(8) . . . . ?
C12A C13 C14 C15 -0.1(8) . . . . ?
C13 C14 C15 C16 -2.5(8) . . . . ?
C13 C14 C15 C21 -178.8(5) . . . . ?
C12A N11 C16 C15 1.3(7) . . . . ?
Cu1 N11 C16 C15 -160.1(4) . . . . ?
C14 C15 C16 N11 2.0(7) . . . . ?
C21 C15 C16 N11 178.4(5) . . . . ?
C14 C15 C21 C21 106(17) . . . 3_767 ?
C16 C15 C21 C21 -70(17) . . . 3_767 ?
C36A C31 C32A F32 -174.1(5) . . . . ?
C37 C31 C32A F32 0.5(7) . . . . ?
C36A C31 C32A C33 -0.8(7) . . . . ?
C37 C31 C32A C33 173.8(4) . . . . ?
F32 C32A C33 C34 175.3(6) . . . . ?
C31 C32A C33 C34 1.6(8) . . . . ?
C32A C33 C34 C35 -0.6(9) . . . . ?
C33 C34 C35 C36A -1.2(9) . . . . ?
C32A C31 C36A C35 -1.0(7) . . . . ?
C37 C31 C36A C35 -175.4(4) . . . . ?
C34 C35 C36A C31 1.9(8) . . . . ?
C36A C31 C37 O37 -148.1(4) . . . . ?
C32A C31 C37 O37 37.6(6) . . . . ?
C36A C31 C37 O38 34.2(6) . . . . ?
C32A C31 C37 O38 -140.0(4) . . . . ?
O38 C37 O37 Cu1 11.6(6) . . . . ?
C31 C37 O37 Cu1 -165.9(3) . . . . ?
O48 Cu1 O37 C37 76.9(3) 3_666 . . . ?
O47 Cu1 O37 C37 -90.8(3) . . . . ?
O38 Cu1 O37 C37 -7.3(8) 3_666 . . . ?
N11 Cu1 O37 C37 171.0(3) . . . . ?
Cu1 Cu1 O37 C37 -5.7(3) 3_666 . . . ?
O37 C37 O38 Cu1 -10.8(6) . . . 3_666 ?
C31 C37 O38 Cu1 166.6(3) . . . 3_666 ?
C46A C41 C42A F42 -177.4(5) . . . . ?
C47 C41 C42A F42 4.1(8) . . . . ?
C46A C41 C42A C43 -1.2(7) . . . . ?
C47 C41 C42A C43 -179.7(4) . . . . ?
F42 C42A C43 C44 177.9(5) . . . . ?
C41 C42A C43 C44 1.4(8) . . . . ?
C42A C43 C44 C45 -0.1(9) . . . . ?
C43 C44 C45 C46A -1.5(9) . . . . ?
C44 C45 C46A C41 1.7(8) . . . . ?
C42A C41 C46A C45 -0.4(7) . . . . ?
C47 C41 C46A C45 178.1(5) . . . . ?
C42A C41 C47 O48 -163.2(4) . . . . ?
C46A C41 C47 O48 18.4(6) . . . . ?
C42A C41 C47 O47 17.9(6) . . . . ?
C46A C41 C47 O47 -160.5(4) . . . . ?
O48 C47 O47 Cu1 -5.6(6) . . . . ?
C41 C47 O47 Cu1 173.2(3) . . . . ?
O37 Cu1 O47 C47 86.2(3) . . . . ?
O48 Cu1 O47 C47 4.0(9) 3_666 . . . ?
O38 Cu1 O47 C47 -81.7(3) 3_666 . . . ?
N11 Cu1 O47 C47 -175.6(3) . . . . ?
Cu1 Cu1 O47 C47 2.8(3) 3_666 . . . ?
O47 C47 O48 Cu1 5.4(6) . . . 3_666 ?
C41 C47 O48 Cu1 -173.4(3) . . . 3_666 ?
